data_4026802
loop_
_publ_author_name
'Yuming Yu'
'Xiang Xie'
'Tong Zhang'
'Shuming Liu'
'Yuanhua Shao'
'Liangbing Gan'
'Yuliang Li'

_publ_section_title
;
 Synthesis of 18-Membered Open-Cage Fullerenes through Controlled Stepwise
 Fullerene Skeleton Bond Cleavage Processes and Substituent-Mediated
 Tuning of the Redox Potential of Open-Cage Fullerenes
;
_journal_name_full 'Journal of Organic Chemistry'
_journal_page_first 10148
_journal_page_last 10153
_journal_paper_doi 10.1021/jo202014q
_journal_volume 76
_journal_year 2011
_chemical_formula_moiety 'C75 H26 I N O9'
_chemical_formula_sum 'C75 H26 I N O9'
_chemical_formula_weight 1211.87
_chemical_name_systematic
; 
 ? 
;
_space_group_IT_number 2
_symmetry_cell_setting triclinic
_symmetry_space_group_name_Hall '-P 1'
_symmetry_space_group_name_H-M 'P -1'
_atom_sites_solution_hydrogens geom
_atom_sites_solution_primary direct
_atom_sites_solution_secondary difmap
_audit_creation_method SHELXL-97
_cell_angle_alpha 95.160(10)
_cell_angle_beta 104.400(10)
_cell_angle_gamma 112.710(8)
_cell_formula_units_Z 2
_cell_length_a 11.5500(10)
_cell_length_b 12.4940(11)
_cell_length_c 19.908(3)
_cell_measurement_reflns_used 6237
_cell_measurement_temperature 173(2)
_cell_measurement_theta_max 25.34
_cell_measurement_theta_min 1.81
_cell_volume 2510.6(6)
_computing_cell_refinement 'CrystalClear (Rigaku Inc., 2007)'
_computing_data_collection 'CrystalClear (Rigaku Inc., 2007)'
_computing_data_reduction 'CrystalClear (Rigaku Inc., 2007)'
_computing_molecular_graphics 'XP in Siemens SHELXTL (Sheldrick, 1994)'
_computing_publication_material 'SHELX97 (Sheldrick, 1997)'
_computing_structure_refinement 'SHELXL-97 (Sheldrick, 1997)'
_computing_structure_solution 'SHELXS-97 (Sheldrick, 1990)'
_diffrn_ambient_temperature 173(2)
_diffrn_measured_fraction_theta_full 0.994
_diffrn_measured_fraction_theta_max 0.994
_diffrn_measurement_device_type 'MM007-HF CCD(Saturn 724+)'
_diffrn_measurement_method '\w scans at fixed \c = 45\%'
_diffrn_radiation_monochromator Confocal
_diffrn_radiation_source 'rotating anode'
_diffrn_radiation_type MoK\a
_diffrn_radiation_wavelength 0.71073
_diffrn_reflns_av_R_equivalents 0.0562
_diffrn_reflns_av_sigmaI/netI 0.0862
_diffrn_reflns_limit_h_max 13
_diffrn_reflns_limit_h_min -13
_diffrn_reflns_limit_k_max 14
_diffrn_reflns_limit_k_min -15
_diffrn_reflns_limit_l_max 23
_diffrn_reflns_limit_l_min -23
_diffrn_reflns_number 19514
_diffrn_reflns_theta_full 25.34
_diffrn_reflns_theta_max 25.34
_diffrn_reflns_theta_min 1.08
_exptl_absorpt_coefficient_mu 0.711
_exptl_absorpt_correction_T_max 0.9790
_exptl_absorpt_correction_T_min 0.9196
_exptl_absorpt_correction_type multi-scan
_exptl_absorpt_process_details 'CrystalClear (Rigaku Inc., 2007)'
_exptl_crystal_colour red
_exptl_crystal_density_diffrn 1.603
_exptl_crystal_description block
_exptl_crystal_F_000 1216
_exptl_crystal_size_max 0.12
_exptl_crystal_size_mid 0.07
_exptl_crystal_size_min 0.03
_refine_diff_density_max 0.486
_refine_diff_density_min -0.829
_refine_diff_density_rms 0.097
_refine_ls_extinction_method none
_refine_ls_goodness_of_fit_ref 1.112
_refine_ls_hydrogen_treatment constr
_refine_ls_matrix_type full
_refine_ls_number_parameters 782
_refine_ls_number_reflns 9116
_refine_ls_number_restraints 0
_refine_ls_restrained_S_all 1.112
_refine_ls_R_factor_all 0.0987
_refine_ls_R_factor_gt 0.0707
_refine_ls_shift/su_max 0.000
_refine_ls_shift/su_mean 0.000
_refine_ls_structure_factor_coef Fsqd
_refine_ls_weighting_details 'calc w=1/[\s^2^(Fo^2^)+(0.0360P)^2^+7.1493P] where P=(Fo^2^+2Fc^2^)/3'
_refine_ls_weighting_scheme calc
_refine_ls_wR_factor_gt 0.1392
_refine_ls_wR_factor_ref 0.1530
_reflns_number_gt 6770
_reflns_number_total 9116
_reflns_threshold_expression >2sigma(I)
_cod_data_source_file jo202014q_si_002.cif
_cod_data_source_block a
_cod_original_cell_volume 2510.6(5)
_cod_database_code 4026802

loop_
_symmetry_equiv_pos_as_xyz
'x, y, z'
'-x, -y, -z'

loop_
_atom_site_label
_atom_site_type_symbol
_atom_site_fract_x
_atom_site_fract_y
_atom_site_fract_z
_atom_site_U_iso_or_equiv
_atom_site_adp_type
_atom_site_occupancy
_atom_site_symmetry_multiplicity
_atom_site_calc_flag
_atom_site_refinement_flags
I1 I -0.16629(4) 0.66284(4) 0.14970(2) 0.04475(16) Uani 1 1 d .
O1 O 0.2211(4) 1.0029(4) 0.4086(2) 0.0386(10) Uani 1 1 d .
O2 O 0.0919(4) 1.1070(4) 0.2851(2) 0.0411(11) Uani 1 1 d .
O3 O -0.0701(4) 0.8661(4) 0.3013(2) 0.0410(11) Uani 1 1 d .
O4 O 0.0682(4) 0.9069(3) 0.19872(19) 0.0281(9) Uani 1 1 d .
O5 O -0.0197(4) 0.8895(4) 0.0779(2) 0.0365(10) Uani 1 1 d .
O6 O 0.0748(4) 0.5915(4) 0.1562(2) 0.0378(11) Uani 1 1 d .
O7 O 0.1194(4) 0.5334(4) 0.1058(2) 0.0400(11) Uani 1 1 d .
O8 O 0.3066(4) 0.7016(3) 0.40002(19) 0.0306(9) Uani 1 1 d .
O9 O 0.2231(4) 0.5793(3) 0.3578(2) 0.0355(10) Uani 1 1 d .
N1 N 0.0714(5) 0.7535(4) 0.4027(2) 0.0312(11) Uani 1 1 d .
C1 C 0.3296(6) 1.0496(5) 0.4036(3) 0.0301(13) Uani 1 1 d .
C2 C 0.1975(7) 1.1463(5) 0.2747(3) 0.0363(15) Uani 1 1 d .
C3 C -0.0012(5) 0.8193(5) 0.2909(3) 0.0287(13) Uani 1 1 d .
C4 C 0.0956(6) 0.9248(6) 0.1342(3) 0.0337(14) Uani 1 1 d .
C5 C 0.7498(6) 1.0034(7) 0.3495(3) 0.0430(17) Uani 1 1 d .
C6 C 0.1816(5) 0.7083(5) 0.1859(3) 0.0279(13) Uani 1 1 d .
C7 C 0.0474(6) 0.4050(6) 0.0988(3) 0.0433(17) Uani 1 1 d .
C8 C -0.0984(6) 0.3703(6) 0.0669(4) 0.0501(18) Uani 1 1 d .
H8B H -0.1140 0.3963 0.0218 0.075 Uiso 1 1 calc R
H8C H -0.1290 0.4082 0.0996 0.075 Uiso 1 1 calc R
H8A H -0.1468 0.2839 0.0585 0.075 Uiso 1 1 calc R
C9 C 0.1025(8) 0.3580(7) 0.0475(4) 0.065(2) Uani 1 1 d .
H9B H 0.1971 0.3827 0.0697 0.098 Uiso 1 1 calc R
H9C H 0.0886 0.3896 0.0044 0.098 Uiso 1 1 calc R
H9A H 0.0572 0.2711 0.0353 0.098 Uiso 1 1 calc R
C10 C 0.0797(8) 0.3723(7) 0.1700(4) 0.060(2) Uani 1 1 d .
H10A H 0.0380 0.2859 0.1642 0.090 Uiso 1 1 calc R
H10C H 0.0464 0.4085 0.2020 0.090 Uiso 1 1 calc R
H10B H 0.1755 0.4014 0.1900 0.090 Uiso 1 1 calc R
C11 C 0.3132(5) 0.7724(5) 0.3475(3) 0.0293(13) Uani 1 1 d .
C12 C 0.2199(6) 0.5008(5) 0.4077(3) 0.0335(14) Uani 1 1 d .
C13 C 0.1452(7) 0.3802(6) 0.3583(4) 0.0475(18) Uani 1 1 d .
H13B H 0.0567 0.3707 0.3323 0.071 Uiso 1 1 calc R
H13C H 0.1381 0.3183 0.3860 0.071 Uiso 1 1 calc R
H13A H 0.1925 0.3736 0.3246 0.071 Uiso 1 1 calc R
C14 C 0.1428(6) 0.5175(7) 0.4554(4) 0.0493(18) Uani 1 1 d .
H14A H 0.0538 0.5026 0.4265 0.074 Uiso 1 1 calc R
H14C H 0.1874 0.5990 0.4833 0.074 Uiso 1 1 calc R
H14B H 0.1369 0.4618 0.4874 0.074 Uiso 1 1 calc R
C15 C 0.3590(6) 0.5194(6) 0.4474(4) 0.0440(17) Uani 1 1 d .
H15B H 0.3549 0.4583 0.4755 0.066 Uiso 1 1 calc R
H15C H 0.4057 0.5979 0.4790 0.066 Uiso 1 1 calc R
H15A H 0.4060 0.5140 0.4134 0.066 Uiso 1 1 calc R
C16 C -0.0385(6) 0.7503(5) 0.4211(3) 0.0317(14) Uani 1 1 d .
C17 C -0.1642(6) 0.6638(6) 0.3849(3) 0.0385(15) Uani 1 1 d .
H17 H -0.1776 0.6059 0.3459 0.046 Uiso 1 1 calc R
C18 C -0.2712(6) 0.6625(7) 0.4063(4) 0.0481(18) Uani 1 1 d .
H18 H -0.3577 0.6045 0.3809 0.058 Uiso 1 1 calc R
C19 C -0.2526(7) 0.7443(7) 0.4640(4) 0.0491(19) Uani 1 1 d .
H19 H -0.3255 0.7424 0.4786 0.059 Uiso 1 1 calc R
C20 C -0.1272(7) 0.8288(6) 0.5000(3) 0.0434(17) Uani 1 1 d .
H20 H -0.1139 0.8857 0.5395 0.052 Uiso 1 1 calc R
C21 C -0.0203(6) 0.8320(6) 0.4795(3) 0.0362(15) Uani 1 1 d .
H21 H 0.0658 0.8901 0.5053 0.043 Uiso 1 1 calc R
C22 C 0.0840(5) 0.7802(5) 0.3438(3) 0.0281(13) Uani 1 1 d .
C23 C 0.1813(5) 0.7717(5) 0.3101(3) 0.0257(12) Uani 1 1 d .
C24 C 0.1332(5) 0.7567(5) 0.2394(3) 0.0278(13) Uani 1 1 d .
C25 C 0.0241(5) 0.7965(5) 0.2190(3) 0.0275(13) Uani 1 1 d .
C26 C 0.3717(5) 0.7377(5) 0.2922(3) 0.0287(13) Uani 1 1 d .
C27 C 0.3123(5) 0.7072(5) 0.2217(3) 0.0307(14) Uani 1 1 d .
C28 C 0.5135(5) 0.7961(5) 0.3205(3) 0.0322(14) Uani 1 1 d .
C29 C 0.5919(6) 0.8104(6) 0.2759(3) 0.0406(16) Uani 1 1 d .
C30 C 0.5288(6) 0.7774(6) 0.2000(3) 0.0387(16) Uani 1 1 d .
C31 C 0.3923(6) 0.7324(5) 0.1747(3) 0.0326(14) Uani 1 1 d .
C32 C 0.2134(5) 0.7812(5) 0.1291(3) 0.0286(13) Uani 1 1 d .
C33 C 0.3301(6) 0.7750(5) 0.1174(3) 0.0327(14) Uani 1 1 d .
C34 C 0.4050(6) 0.8521(6) 0.0845(3) 0.0388(16) Uani 1 1 d .
C35 C 0.3718(6) 0.9456(6) 0.0634(3) 0.0408(16) Uani 1 1 d .
C36 C 0.2642(6) 0.9556(6) 0.0782(3) 0.0341(15) Uani 1 1 d .
C37 C 0.1809(5) 0.8705(6) 0.1090(3) 0.0323(14) Uani 1 1 d .
C38 C 0.1875(6) 1.0600(6) 0.1464(3) 0.0362(15) Uani 1 1 d .
C39 C 0.2683(6) 1.0699(6) 0.1013(3) 0.0386(15) Uani 1 1 d .
C40 C 0.3847(7) 1.1717(7) 0.1116(3) 0.0468(18) Uani 1 1 d .
C41 C 0.4275(7) 1.2641(6) 0.1723(3) 0.0449(17) Uani 1 1 d .
C42 C 0.3538(6) 1.2505(6) 0.2187(3) 0.0419(16) Uani 1 1 d .
C43 C 0.2276(6) 1.1485(6) 0.2046(3) 0.0373(15) Uani 1 1 d .
C44 C 0.4186(7) 1.2865(6) 0.2945(4) 0.0426(16) Uani 1 1 d .
C45 C 0.3340(6) 1.2095(6) 0.3286(3) 0.0384(15) Uani 1 1 d .
C46 C 0.3895(6) 1.1683(5) 0.3844(3) 0.0333(14) Uani 1 1 d .
C47 C 0.5307(6) 1.2077(6) 0.4075(3) 0.0376(15) Uani 1 1 d .
C48 C 0.6136(7) 1.2917(6) 0.3792(3) 0.0451(17) Uani 1 1 d .
C49 C 0.5551(7) 1.3301(6) 0.3199(3) 0.0456(17) Uani 1 1 d .
C50 C 0.4362(5) 1.0051(5) 0.4129(3) 0.0259(12) Uani 1 1 d .
C51 C 0.4305(5) 0.8940(5) 0.3898(3) 0.0279(13) Uani 1 1 d .
C52 C 0.5482(6) 0.8890(6) 0.3800(3) 0.0321(14) Uani 1 1 d .
C53 C 0.6667(5) 0.9893(6) 0.3959(3) 0.0348(15) Uani 1 1 d .
C54 C 0.6727(6) 1.1036(6) 0.4196(3) 0.0382(16) Uani 1 1 d .
C55 C 0.5572(5) 1.1077(5) 0.4265(3) 0.0328(14) Uani 1 1 d .
C56 C 0.7589(6) 1.1904(6) 0.3893(3) 0.0412(17) Uani 1 1 d .
C57 C 0.7280(6) 1.2811(6) 0.3698(3) 0.0465(18) Uani 1 1 d .
C58 C 0.8043(6) 1.1279(7) 0.3460(4) 0.0483(19) Uani 1 1 d .
C59 C 0.8163(6) 1.1612(7) 0.2820(4) 0.052(2) Uani 1 1 d .
C60 C 0.7839(6) 1.2547(7) 0.2599(4) 0.055(2) Uani 1 1 d .
C61 C 0.7413(6) 1.3152(7) 0.3030(4) 0.0500(19) Uani 1 1 d .
C62 C 0.6341(7) 1.3462(6) 0.2729(4) 0.0500(18) Uani 1 1 d .
C63 C 0.5711(7) 1.3125(6) 0.1995(4) 0.0497(19) Uani 1 1 d .
C64 C -0.0988(6) 0.9528(7) 0.0847(3) 0.0464(18) Uani 1 1 d .
H64A H -0.1907 0.9040 0.0560 0.070 Uiso 1 1 calc R
H64C H -0.0653 1.0272 0.0683 0.070 Uiso 1 1 calc R
H64B H -0.0943 0.9704 0.1345 0.070 Uiso 1 1 calc R
C65 C 0.6146(7) 1.2494(7) 0.1550(4) 0.054(2) Uani 1 1 d .
C66 C 0.7194(6) 1.2202(7) 0.1841(4) 0.053(2) Uani 1 1 d .
C67 C 0.7130(6) 1.1057(8) 0.1585(4) 0.051(2) Uani 1 1 d .
C68 C 0.7739(6) 1.0681(8) 0.2189(4) 0.056(2) Uani 1 1 d .
C69 C 0.7234(6) 0.9501(8) 0.2236(4) 0.0481(19) Uani 1 1 d .
C70 C 0.6084(6) 0.8634(7) 0.1674(3) 0.0455(18) Uani 1 1 d .
C71 C 0.5496(6) 0.9004(7) 0.1102(3) 0.0461(19) Uani 1 1 d .
C72 C 0.6023(7) 1.0233(7) 0.1050(3) 0.0492(19) Uani 1 1 d .
C73 C 0.4943(6) 1.0533(7) 0.0768(3) 0.0500(19) Uani 1 1 d .
C74 C 0.4997(7) 1.1624(7) 0.1000(3) 0.0490(19) Uani 1 1 d .
C75 C 0.7107(5) 0.9174(7) 0.2903(3) 0.0429(17) Uani 1 1 d .

loop_
_atom_site_aniso_label
_atom_site_aniso_U_11
_atom_site_aniso_U_22
_atom_site_aniso_U_33
_atom_site_aniso_U_23
_atom_site_aniso_U_13
_atom_site_aniso_U_12
I1 0.0239(2) 0.0580(3) 0.0415(3) -0.0018(2) 0.00429(18) 0.0124(2)
O1 0.039(3) 0.041(3) 0.044(3) 0.008(2) 0.020(2) 0.022(2)
O2 0.040(3) 0.047(3) 0.040(3) 0.007(2) 0.014(2) 0.021(2)
O3 0.047(3) 0.063(3) 0.035(3) 0.014(2) 0.021(2) 0.039(2)
O4 0.028(2) 0.038(2) 0.022(2) 0.0077(18) 0.0103(17) 0.0159(19)
O5 0.027(2) 0.060(3) 0.020(2) 0.005(2) 0.0015(17) 0.021(2)
O6 0.029(2) 0.045(3) 0.035(3) -0.008(2) 0.0121(19) 0.014(2)
O7 0.036(2) 0.045(3) 0.033(3) -0.009(2) 0.016(2) 0.010(2)
O8 0.035(2) 0.033(2) 0.021(2) 0.0029(17) 0.0042(17) 0.0153(19)
O9 0.039(2) 0.031(2) 0.030(2) 0.0005(18) 0.0031(19) 0.014(2)
N1 0.036(3) 0.037(3) 0.025(3) 0.004(2) 0.012(2) 0.019(2)
C1 0.039(4) 0.038(3) 0.015(3) 0.002(2) 0.014(3) 0.015(3)
C2 0.047(4) 0.034(4) 0.032(4) 0.003(3) 0.009(3) 0.024(3)
C3 0.022(3) 0.039(4) 0.026(3) 0.009(3) 0.009(2) 0.012(3)
C4 0.028(3) 0.055(4) 0.019(3) 0.005(3) 0.007(2) 0.020(3)
C5 0.020(3) 0.078(5) 0.026(4) 0.007(3) 0.003(3) 0.020(3)
C6 0.021(3) 0.037(3) 0.020(3) -0.005(2) 0.002(2) 0.011(3)
C7 0.039(4) 0.046(4) 0.033(4) -0.003(3) 0.006(3) 0.010(3)
C8 0.042(4) 0.050(4) 0.037(4) 0.001(3) 0.007(3) 0.003(3)
C9 0.064(5) 0.060(5) 0.065(5) -0.018(4) 0.034(4) 0.018(4)
C10 0.066(5) 0.074(6) 0.040(4) 0.003(4) 0.002(4) 0.040(5)
C11 0.026(3) 0.040(4) 0.024(3) 0.008(3) 0.009(2) 0.015(3)
C12 0.031(3) 0.031(3) 0.038(4) 0.007(3) 0.007(3) 0.014(3)
C13 0.044(4) 0.035(4) 0.047(4) 0.006(3) 0.002(3) 0.008(3)
C14 0.039(4) 0.066(5) 0.043(4) 0.013(4) 0.017(3) 0.020(4)
C15 0.038(4) 0.045(4) 0.050(4) 0.012(3) 0.005(3) 0.023(3)
C16 0.037(3) 0.040(4) 0.029(3) 0.016(3) 0.012(3) 0.025(3)
C17 0.043(4) 0.037(4) 0.037(4) 0.005(3) 0.019(3) 0.016(3)
C18 0.034(4) 0.062(5) 0.057(5) 0.022(4) 0.024(3) 0.020(4)
C19 0.052(5) 0.063(5) 0.062(5) 0.031(4) 0.040(4) 0.037(4)
C20 0.053(4) 0.061(5) 0.033(4) 0.015(3) 0.024(3) 0.034(4)
C21 0.035(3) 0.049(4) 0.026(3) 0.005(3) 0.008(3) 0.022(3)
C22 0.029(3) 0.038(3) 0.024(3) 0.003(3) 0.010(2) 0.020(3)
C23 0.024(3) 0.023(3) 0.026(3) -0.004(2) 0.008(2) 0.007(2)
C24 0.025(3) 0.040(4) 0.021(3) 0.003(3) 0.008(2) 0.016(3)
C25 0.017(3) 0.039(3) 0.020(3) 0.003(2) 0.001(2) 0.008(3)
C26 0.027(3) 0.041(4) 0.024(3) 0.002(3) 0.008(2) 0.021(3)
C27 0.026(3) 0.044(4) 0.024(3) -0.003(3) 0.006(2) 0.021(3)
C28 0.022(3) 0.046(4) 0.028(3) 0.001(3) 0.004(2) 0.017(3)
C29 0.029(3) 0.070(5) 0.033(4) 0.009(3) 0.007(3) 0.033(3)
C30 0.031(3) 0.057(4) 0.028(3) -0.007(3) 0.006(3) 0.024(3)
C31 0.032(3) 0.043(4) 0.027(3) -0.003(3) 0.011(3) 0.022(3)
C32 0.021(3) 0.046(4) 0.009(3) -0.005(2) 0.000(2) 0.009(3)
C33 0.028(3) 0.045(4) 0.019(3) -0.007(3) 0.004(2) 0.014(3)
C34 0.026(3) 0.069(5) 0.015(3) -0.004(3) 0.009(2) 0.014(3)
C35 0.039(4) 0.068(5) 0.009(3) 0.007(3) 0.008(3) 0.016(3)
C36 0.026(3) 0.052(4) 0.015(3) 0.008(3) 0.004(2) 0.009(3)
C37 0.021(3) 0.052(4) 0.012(3) 0.001(3) -0.003(2) 0.008(3)
C38 0.026(3) 0.052(4) 0.024(3) 0.016(3) -0.003(3) 0.015(3)
C39 0.033(4) 0.051(4) 0.026(3) 0.011(3) 0.006(3) 0.013(3)
C40 0.045(4) 0.067(5) 0.023(4) 0.017(3) 0.015(3) 0.015(4)
C41 0.046(4) 0.046(4) 0.031(4) 0.017(3) 0.010(3) 0.007(3)
C42 0.044(4) 0.043(4) 0.036(4) 0.014(3) 0.011(3) 0.014(3)
C43 0.032(3) 0.051(4) 0.027(4) 0.015(3) 0.006(3) 0.016(3)
C44 0.050(4) 0.032(4) 0.037(4) -0.001(3) 0.010(3) 0.012(3)
C45 0.047(4) 0.042(4) 0.030(4) 0.003(3) 0.014(3) 0.023(3)
C46 0.037(3) 0.040(4) 0.022(3) 0.002(3) 0.012(3) 0.015(3)
C47 0.039(4) 0.039(4) 0.021(3) -0.002(3) 0.006(3) 0.006(3)
C48 0.044(4) 0.047(4) 0.023(4) -0.004(3) 0.000(3) 0.007(3)
C49 0.048(4) 0.043(4) 0.031(4) 0.001(3) 0.003(3) 0.011(3)
C50 0.029(3) 0.028(3) 0.018(3) 0.001(2) 0.010(2) 0.009(3)
C51 0.027(3) 0.041(4) 0.014(3) 0.005(2) 0.005(2) 0.013(3)
C52 0.028(3) 0.047(4) 0.019(3) 0.001(3) 0.001(2) 0.019(3)
C53 0.022(3) 0.058(4) 0.020(3) 0.004(3) 0.001(2) 0.016(3)
C54 0.027(3) 0.054(4) 0.017(3) -0.005(3) -0.003(2) 0.008(3)
C55 0.027(3) 0.046(4) 0.011(3) -0.001(3) 0.000(2) 0.006(3)
C56 0.019(3) 0.058(4) 0.024(3) -0.005(3) 0.000(2) 0.000(3)
C57 0.034(4) 0.053(4) 0.032(4) -0.003(3) 0.002(3) 0.005(3)
C58 0.011(3) 0.083(6) 0.035(4) 0.004(4) 0.000(3) 0.009(3)
C59 0.016(3) 0.081(6) 0.039(4) 0.011(4) 0.005(3) 0.000(3)
C60 0.024(4) 0.079(6) 0.036(4) 0.014(4) 0.011(3) -0.006(4)
C61 0.028(4) 0.062(5) 0.033(4) 0.000(3) 0.004(3) -0.003(3)
C62 0.044(4) 0.050(4) 0.040(4) 0.014(3) 0.016(3) 0.001(3)
C63 0.050(4) 0.053(4) 0.038(4) 0.024(3) 0.016(3) 0.008(4)
C64 0.038(4) 0.075(5) 0.033(4) 0.018(4) 0.008(3) 0.031(4)
C65 0.039(4) 0.067(5) 0.031(4) 0.015(4) 0.012(3) -0.004(4)
C66 0.026(4) 0.073(5) 0.044(4) 0.018(4) 0.016(3) -0.001(4)
C67 0.027(4) 0.090(6) 0.032(4) 0.015(4) 0.016(3) 0.016(4)
C68 0.021(3) 0.094(6) 0.045(5) 0.005(4) 0.016(3) 0.014(4)
C69 0.023(3) 0.089(6) 0.032(4) 0.002(4) 0.007(3) 0.026(4)
C70 0.031(4) 0.079(5) 0.034(4) 0.007(4) 0.018(3) 0.026(4)
C71 0.031(4) 0.088(6) 0.020(3) 0.002(3) 0.015(3) 0.025(4)
C72 0.038(4) 0.085(6) 0.022(4) 0.008(4) 0.019(3) 0.017(4)
C73 0.030(4) 0.083(6) 0.023(4) 0.010(4) 0.012(3) 0.007(4)
C74 0.050(4) 0.076(5) 0.018(3) 0.022(3) 0.019(3) 0.016(4)
C75 0.012(3) 0.077(5) 0.032(4) -0.003(3) 0.000(2) 0.018(3)

loop_
_atom_type_symbol
_atom_type_description
_atom_type_scat_dispersion_real
_atom_type_scat_dispersion_imag
_atom_type_scat_source
C C 0.0033 0.0016 'International Tables Vol C Tables 4.2.6.8 and 6.1.1.4'
H H 0.0000 0.0000 'International Tables Vol C Tables 4.2.6.8 and 6.1.1.4'
I I -0.4742 1.8119 'International Tables Vol C Tables 4.2.6.8 and 6.1.1.4'
N N 0.0061 0.0033 'International Tables Vol C Tables 4.2.6.8 and 6.1.1.4'
O O 0.0106 0.0060 'International Tables Vol C Tables 4.2.6.8 and 6.1.1.4'

loop_
_geom_angle_atom_site_label_1
_geom_angle_atom_site_label_2
_geom_angle_atom_site_label_3
_geom_angle
C25 O4 C4 124.8(4)
C4 O5 C64 114.8(5)
C6 O6 O7 105.1(4)
C7 O7 O6 106.4(4)
C11 O8 O9 103.3(4)
C12 O9 O8 106.4(4)
C22 N1 C16 118.9(5)
O1 C1 C46 126.4(6)
O1 C1 C50 129.5(6)
C46 C1 C50 104.2(5)
O2 C2 C45 128.5(6)
O2 C2 C43 129.0(6)
C45 C2 C43 102.5(5)
O3 C3 C22 128.0(5)
O3 C3 C25 125.0(5)
C22 C3 C25 106.9(4)
O5 C4 O4 111.6(5)
O5 C4 C37 106.5(4)
O4 C4 C37 119.9(5)
O5 C4 C38 112.3(5)
O4 C4 C38 106.1(5)
C37 C4 C38 100.1(5)
C75 C5 C58 120.4(6)
C75 C5 C53 119.9(6)
C58 C5 C53 106.8(6)
O6 C6 C24 101.5(4)
O6 C6 C27 114.0(5)
C24 C6 C27 110.4(4)
O6 C6 C32 112.9(4)
C24 C6 C32 116.3(5)
C27 C6 C32 102.3(4)
O7 C7 C10 109.9(5)
O7 C7 C8 108.8(5)
C10 C7 C8 112.5(6)
O7 C7 C9 100.8(5)
C10 C7 C9 112.6(6)
C8 C7 C9 111.6(6)
C7 C8 H8B 109.5
C7 C8 H8C 109.5
H8B C8 H8C 109.5
C7 C8 H8A 109.5
H8B C8 H8A 109.5
H8C C8 H8A 109.5
C7 C9 H9B 109.5
C7 C9 H9C 109.5
H9B C9 H9C 109.5
C7 C9 H9A 109.5
H9B C9 H9A 109.5
H9C C9 H9A 109.5
C7 C10 H10A 109.5
C7 C10 H10C 109.5
H10A C10 H10C 109.5
C7 C10 H10B 109.5
H10A C10 H10B 109.5
H10C C10 H10B 109.5
O8 C11 C23 113.2(4)
O8 C11 C26 112.6(5)
C23 C11 C26 109.5(5)
O8 C11 C51 102.2(4)
C23 C11 C51 118.5(5)
C26 C11 C51 100.2(4)
O9 C12 C14 109.5(5)
O9 C12 C13 101.5(5)
C14 C12 C13 110.4(6)
O9 C12 C15 110.4(5)
C14 C12 C15 113.7(5)
C13 C12 C15 110.7(5)
C12 C13 H13B 109.5
C12 C13 H13C 109.5
H13B C13 H13C 109.5
C12 C13 H13A 109.5
H13B C13 H13A 109.5
H13C C13 H13A 109.5
C12 C14 H14A 109.5
C12 C14 H14C 109.5
H14A C14 H14C 109.5
C12 C14 H14B 109.5
H14A C14 H14B 109.5
H14C C14 H14B 109.5
C12 C15 H15B 109.5
C12 C15 H15C 109.5
H15B C15 H15C 109.5
C12 C15 H15A 109.5
H15B C15 H15A 109.5
H15C C15 H15A 109.5
C17 C16 C21 119.5(5)
C17 C16 N1 121.4(5)
C21 C16 N1 119.0(5)
C16 C17 C18 119.4(6)
C16 C17 H17 120.3
C18 C17 H17 120.3
C19 C18 C17 120.8(6)
C19 C18 H18 119.6
C17 C18 H18 119.6
C20 C19 C18 119.2(6)
C20 C19 H19 120.4
C18 C19 H19 120.4
C19 C20 C21 120.9(6)
C19 C20 H20 119.6
C21 C20 H20 119.6
C20 C21 C16 120.2(6)
C20 C21 H21 119.9
C16 C21 H21 119.9
N1 C22 C23 127.1(5)
N1 C22 C3 128.4(5)
C23 C22 C3 104.4(5)
C24 C23 C22 109.8(5)
C24 C23 C11 123.8(5)
C22 C23 C11 126.3(5)
C23 C24 C6 125.2(5)
C23 C24 C25 111.9(5)
C6 C24 C25 122.9(5)
O4 C25 C24 111.4(4)
O4 C25 C3 106.2(4)
C24 C25 C3 102.1(4)
O4 C25 I1 115.0(3)
C24 C25 I1 116.3(4)
C3 C25 I1 104.0(3)
C27 C26 C28 120.3(5)
C27 C26 C11 125.0(5)
C28 C26 C11 108.5(5)
C26 C27 C31 119.2(5)
C26 C27 C6 124.3(5)
C31 C27 C6 109.1(5)
C29 C28 C52 120.6(6)
C29 C28 C26 120.8(5)
C52 C28 C26 108.2(5)
C28 C29 C75 120.0(6)
C28 C29 C30 118.8(5)
C75 C29 C30 107.6(6)
C31 C30 C70 119.9(6)
C31 C30 C29 118.4(5)
C70 C30 C29 108.6(6)
C30 C31 C27 121.8(5)
C30 C31 C33 120.0(6)
C27 C31 C33 107.8(5)
C37 C32 C33 118.7(5)
C37 C32 C6 131.0(5)
C33 C32 C6 106.5(5)
C34 C33 C31 120.0(5)
C34 C33 C32 122.2(6)
C31 C33 C32 109.3(5)
C33 C34 C35 119.3(5)
C33 C34 C71 120.8(6)
C35 C34 C71 107.2(6)
C36 C35 C34 118.5(6)
C36 C35 C73 119.0(6)
C34 C35 C73 108.7(6)
C35 C36 C37 122.1(6)
C35 C36 C39 121.0(6)
C37 C36 C39 108.8(5)
C32 C37 C36 118.9(5)
C32 C37 C4 130.4(5)
C36 C37 C4 107.4(5)
C43 C38 C39 120.1(6)
C43 C38 C4 128.9(6)
C39 C38 C4 106.5(5)
C40 C39 C38 121.9(6)
C40 C39 C36 118.9(6)
C38 C39 C36 109.7(6)
C39 C40 C41 118.3(6)
C39 C40 C74 120.7(7)
C41 C40 C74 108.5(6)
C42 C41 C40 119.5(6)
C42 C41 C63 120.2(6)
C40 C41 C63 107.6(6)
C41 C42 C44 120.3(6)
C41 C42 C43 121.8(6)
C44 C42 C43 108.8(6)
C38 C43 C42 118.1(6)
C38 C43 C2 131.5(6)
C42 C43 C2 105.9(5)
C49 C44 C45 122.2(6)
C49 C44 C42 119.1(6)
C45 C44 C42 108.2(6)
C46 C45 C44 118.7(6)
C46 C45 C2 127.5(6)
C44 C45 C2 107.4(5)
C45 C46 C47 118.6(6)
C45 C46 C1 127.5(6)
C47 C46 C1 107.4(5)
C48 C47 C46 122.4(6)
C48 C47 C55 120.9(6)
C46 C47 C55 107.5(5)
C47 C48 C49 118.3(6)
C47 C48 C57 119.6(7)
C49 C48 C57 109.0(6)
C44 C49 C48 119.3(6)
C44 C49 C62 121.7(6)
C48 C49 C62 108.1(6)
C51 C50 C55 119.0(5)
C51 C50 C1 131.3(5)
C55 C50 C1 106.0(5)
C50 C51 C52 117.8(5)
C50 C51 C11 132.7(5)
C52 C51 C11 106.2(5)
C53 C52 C28 119.0(5)
C53 C52 C51 122.5(5)
C28 C52 C51 110.0(5)
C52 C53 C54 119.7(5)
C52 C53 C5 120.1(6)
C54 C53 C5 107.7(6)
C55 C54 C53 117.2(6)
C55 C54 C56 121.6(6)
C53 C54 C56 109.1(6)
C54 C55 C50 123.7(6)
C54 C55 C47 117.6(6)
C50 C55 C47 110.1(5)
C57 C56 C58 122.0(6)
C57 C56 C54 118.9(6)
C58 C56 C54 107.0(6)
C56 C57 C48 121.3(6)
C56 C57 C61 119.4(7)
C48 C57 C61 107.3(6)
C59 C58 C56 118.0(7)
C59 C58 C5 120.2(7)
C56 C58 C5 109.5(6)
C58 C59 C60 121.3(7)
C58 C59 C68 118.8(7)
C60 C59 C68 108.1(7)
C61 C60 C59 119.7(7)
C61 C60 C66 120.2(7)
C59 C60 C66 107.7(7)
C60 C61 C62 120.7(6)
C60 C61 C57 119.5(7)
C62 C61 C57 107.5(6)
C63 C62 C49 119.0(6)
C63 C62 C61 119.3(7)
C49 C62 C61 108.0(6)
C62 C63 C65 119.9(7)
C62 C63 C41 119.7(6)
C65 C63 C41 108.0(6)
O5 C64 H64A 109.5
O5 C64 H64C 109.5
H64A C64 H64C 109.5
O5 C64 H64B 109.5
H64A C64 H64B 109.5
H64C C64 H64B 109.5
C66 C65 C63 120.8(7)
C66 C65 C74 119.0(8)
C63 C65 C74 108.1(6)
C65 C66 C67 120.2(7)
C65 C66 C60 119.1(7)
C67 C66 C60 109.1(7)
C72 C67 C66 120.2(7)
C72 C67 C68 120.2(8)
C66 C67 C68 107.4(7)
C69 C68 C67 120.3(7)
C69 C68 C59 120.0(7)
C67 C68 C59 107.6(7)
C68 C69 C75 120.3(7)
C68 C69 C70 119.7(7)
C75 C69 C70 107.4(6)
C71 C70 C30 120.6(6)
C71 C70 C69 119.6(7)
C30 C70 C69 107.7(6)
C70 C71 C72 120.8(6)
C70 C71 C34 118.6(6)
C72 C71 C34 108.1(6)
C67 C72 C73 119.1(7)
C67 C72 C71 119.3(7)
C73 C72 C71 108.6(6)
C74 C73 C72 121.4(7)
C74 C73 C35 120.2(6)
C72 C73 C35 107.2(7)
C73 C74 C65 120.2(7)
C73 C74 C40 120.0(7)
C65 C74 C40 107.7(7)
C5 C75 C29 120.1(6)
C5 C75 C69 120.2(7)
C29 C75 C69 108.6(6)

loop_
_geom_bond_atom_site_label_1
_geom_bond_atom_site_label_2
_geom_bond_distance
I1 C25 2.184(5)
O1 C1 1.196(7)
O2 C2 1.205(7)
O3 C3 1.198(6)
O4 C25 1.408(7)
O4 C4 1.414(6)
O5 C4 1.392(6)
O5 C64 1.443(7)
O6 C6 1.446(7)
O6 O7 1.488(5)
O7 C7 1.468(7)
O8 C11 1.427(7)
O8 O9 1.482(5)
O9 C12 1.454(7)
N1 C22 1.274(7)
N1 C16 1.394(7)
C1 C46 1.505(8)
C1 C50 1.514(8)
C2 C45 1.518(9)
C2 C43 1.518(8)
C3 C22 1.505(8)
C3 C25 1.555(7)
C4 C37 1.544(8)
C4 C38 1.566(9)
C5 C75 1.371(9)
C5 C58 1.451(10)
C5 C53 1.465(8)
C6 C24 1.502(7)
C6 C27 1.506(7)
C6 C32 1.541(8)
C7 C10 1.508(9)
C7 C8 1.511(9)
C7 C9 1.515(9)
C8 H8B 0.9800
C8 H8C 0.9800
C8 H8A 0.9800
C9 H9B 0.9800
C9 H9C 0.9800
C9 H9A 0.9800
C10 H10A 0.9800
C10 H10C 0.9800
C10 H10B 0.9800
C11 C23 1.516(7)
C11 C26 1.539(7)
C11 C51 1.570(8)
C12 C14 1.506(8)
C12 C13 1.512(8)
C12 C15 1.519(8)
C13 H13B 0.9800
C13 H13C 0.9800
C13 H13A 0.9800
C14 H14A 0.9800
C14 H14C 0.9800
C14 H14B 0.9800
C15 H15B 0.9800
C15 H15C 0.9800
C15 H15A 0.9800
C16 C17 1.387(8)
C16 C21 1.392(8)
C17 C18 1.399(8)
C17 H17 0.9500
C18 C19 1.381(9)
C18 H18 0.9500
C19 C20 1.376(9)
C19 H19 0.9500
C20 C21 1.381(8)
C20 H20 0.9500
C21 H21 0.9500
C22 C23 1.477(7)
C23 C24 1.346(7)
C24 C25 1.504(7)
C26 C27 1.346(7)
C26 C28 1.441(8)
C27 C31 1.444(8)
C28 C29 1.395(8)
C28 C52 1.439(8)
C29 C75 1.439(9)
C29 C30 1.445(8)
C30 C31 1.388(8)
C30 C70 1.442(9)
C31 C33 1.449(8)
C32 C37 1.369(8)
C32 C33 1.453(7)
C33 C34 1.362(8)
C34 C35 1.429(9)
C34 C71 1.468(8)
C35 C36 1.394(8)
C35 C73 1.471(9)
C36 C37 1.433(8)
C36 C39 1.440(9)
C38 C43 1.374(9)
C38 C39 1.429(8)
C39 C40 1.401(9)
C40 C41 1.430(9)
C40 C74 1.447(9)
C41 C42 1.384(9)
C41 C63 1.458(9)
C42 C44 1.448(9)
C42 C43 1.458(9)
C44 C49 1.388(9)
C44 C45 1.436(9)
C45 C46 1.385(8)
C46 C47 1.442(8)
C47 C48 1.392(9)
C47 C55 1.456(9)
C48 C49 1.426(9)
C48 C57 1.432(9)
C49 C62 1.438(9)
C50 C51 1.393(8)
C50 C55 1.426(8)
C51 C52 1.445(7)
C52 C53 1.391(8)
C53 C54 1.432(9)
C54 C55 1.394(8)
C54 C56 1.454(9)
C56 C57 1.372(10)
C56 C58 1.431(9)
C57 C61 1.458(9)
C58 C59 1.398(9)
C59 C60 1.431(11)
C59 C68 1.470(10)
C60 C61 1.388(10)
C60 C66 1.447(9)
C61 C62 1.444(10)
C62 C63 1.403(9)
C63 C65 1.435(10)
C64 H64A 0.9800
C64 H64C 0.9800
C64 H64B 0.9800
C65 C66 1.402(10)
C65 C74 1.446(9)
C66 C67 1.442(11)
C67 C72 1.392(9)
C67 C68 1.448(10)
C68 C69 1.382(11)
C69 C75 1.449(9)
C69 C70 1.457(9)
C70 C71 1.388(9)
C71 C72 1.441(10)
C72 C73 1.436(10)
C73 C74 1.373(10)

loop_
_geom_torsion_atom_site_label_1
_geom_torsion_atom_site_label_2
_geom_torsion_atom_site_label_3
_geom_torsion_atom_site_label_4
_geom_torsion
C6 O6 O7 C7 155.6(4)
C11 O8 O9 C12 176.0(4)
C64 O5 C4 O4 61.1(7)
C64 O5 C4 C37 -166.4(5)
C64 O5 C4 C38 -57.8(6)
C25 O4 C4 O5 77.7(6)
C25 O4 C4 C37 -47.7(7)
C25 O4 C4 C38 -159.7(4)
O7 O6 C6 C24 -176.1(4)
O7 O6 C6 C27 -57.4(5)
O7 O6 C6 C32 58.7(5)
O6 O7 C7 C10 -60.5(6)
O6 O7 C7 C8 63.1(6)
O6 O7 C7 C9 -179.5(5)
O9 O8 C11 C23 66.2(5)
O9 O8 C11 C26 -58.6(5)
O9 O8 C11 C51 -165.2(4)
O8 O9 C12 C14 68.9(5)
O8 O9 C12 C13 -174.4(4)
O8 O9 C12 C15 -57.0(6)
C22 N1 C16 C17 68.9(8)
C22 N1 C16 C21 -114.8(6)
C21 C16 C17 C18 2.1(9)
N1 C16 C17 C18 178.4(6)
C16 C17 C18 C19 -1.6(10)
C17 C18 C19 C20 0.7(10)
C18 C19 C20 C21 -0.4(10)
C19 C20 C21 C16 1.0(10)
C17 C16 C21 C20 -1.8(9)
N1 C16 C21 C20 -178.2(6)
C16 N1 C22 C23 -170.5(5)
C16 N1 C22 C3 5.1(9)
O3 C3 C22 N1 24.4(11)
C25 C3 C22 N1 -159.9(6)
O3 C3 C22 C23 -159.3(6)
C25 C3 C22 C23 16.4(6)
N1 C22 C23 C24 153.4(6)
C3 C22 C23 C24 -22.9(6)
N1 C22 C23 C11 -23.4(10)
C3 C22 C23 C11 160.2(5)
O8 C11 C23 C24 -133.8(6)
C26 C11 C23 C24 -7.4(8)
C51 C11 C23 C24 106.6(6)
O8 C11 C23 C22 42.6(8)
C26 C11 C23 C22 169.1(5)
C51 C11 C23 C22 -77.0(7)
C22 C23 C24 C6 -160.3(5)
C11 C23 C24 C6 16.6(9)
C22 C23 C24 C25 20.6(7)
C11 C23 C24 C25 -162.5(5)
O6 C6 C24 C23 107.0(6)
C27 C6 C24 C23 -14.2(8)
C32 C6 C24 C23 -130.1(6)
O6 C6 C24 C25 -74.0(6)
C27 C6 C24 C25 164.8(5)
C32 C6 C24 C25 48.9(7)
C4 O4 C25 C24 73.3(6)
C4 O4 C25 C3 -176.3(4)
C4 O4 C25 I1 -61.8(6)
C23 C24 C25 O4 103.9(6)
C6 C24 C25 O4 -75.2(7)
C23 C24 C25 C3 -9.1(6)
C6 C24 C25 C3 171.7(5)
C23 C24 C25 I1 -121.5(5)
C6 C24 C25 I1 59.3(7)
O3 C3 C25 O4 53.7(7)
C22 C3 C25 O4 -122.2(5)
O3 C3 C25 C24 170.6(6)
C22 C3 C25 C24 -5.3(6)
O3 C3 C25 I1 -68.1(7)
C22 C3 C25 I1 116.0(4)
O8 C11 C26 C27 124.6(6)
C23 C11 C26 C27 -2.2(8)
C51 C11 C26 C27 -127.5(6)
O8 C11 C26 C28 -83.3(6)
C23 C11 C26 C28 149.8(5)
C51 C11 C26 C28 24.6(6)
C28 C26 C27 C31 0.7(9)
C11 C26 C27 C31 149.7(6)
C28 C26 C27 C6 -145.9(6)
C11 C26 C27 C6 3.1(10)
O6 C6 C27 C26 -109.2(7)
C24 C6 C27 C26 4.3(9)
C32 C6 C27 C26 128.7(6)
O6 C6 C27 C31 101.4(6)
C24 C6 C27 C31 -145.2(5)
C32 C6 C27 C31 -20.8(6)
C27 C26 C28 C29 -7.1(9)
C11 C26 C28 C29 -160.7(6)
C27 C26 C28 C52 138.0(6)
C11 C26 C28 C52 -15.6(7)
C52 C28 C29 C75 1.7(9)
C26 C28 C29 C75 142.6(6)
C52 C28 C29 C30 -134.1(6)
C26 C28 C29 C30 6.7(10)
C28 C29 C30 C31 -0.2(10)
C75 C29 C30 C31 -140.9(6)
C28 C29 C30 C70 141.0(6)
C75 C29 C30 C70 0.3(7)
C70 C30 C31 C27 -142.9(6)
C29 C30 C31 C27 -6.1(9)
C70 C30 C31 C33 -2.3(9)
C29 C30 C31 C33 134.5(6)
C26 C27 C31 C30 6.0(9)
C6 C27 C31 C30 157.2(6)
C26 C27 C31 C33 -138.8(6)
C6 C27 C31 C33 12.4(7)
O6 C6 C32 C37 101.5(7)
C24 C6 C32 C37 -15.3(8)
C27 C6 C32 C37 -135.6(6)
O6 C6 C32 C33 -101.3(5)
C24 C6 C32 C33 141.9(5)
C27 C6 C32 C33 21.6(6)
C30 C31 C33 C34 5.3(9)
C27 C31 C33 C34 150.8(6)
C30 C31 C33 C32 -143.4(5)
C27 C31 C33 C32 2.1(7)
C37 C32 C33 C34 -2.6(8)
C6 C32 C33 C34 -163.1(5)
C37 C32 C33 C31 145.2(5)
C6 C32 C33 C31 -15.3(6)
C31 C33 C34 C35 -141.9(6)
C32 C33 C34 C35 2.7(9)
C31 C33 C34 C71 -4.9(9)
C32 C33 C34 C71 139.6(6)
C33 C34 C35 C36 1.0(9)
C71 C34 C35 C36 -141.2(5)
C33 C34 C35 C73 141.0(6)
C71 C34 C35 C73 -1.1(7)
C34 C35 C36 C37 -4.7(9)
C73 C35 C36 C37 -140.6(6)
C34 C35 C36 C39 140.5(6)
C73 C35 C36 C39 4.6(9)
C33 C32 C37 C36 -1.1(8)
C6 C32 C37 C36 153.9(6)
C33 C32 C37 C4 -158.0(5)
C6 C32 C37 C4 -3.1(10)
C35 C36 C37 C32 4.8(8)
C39 C36 C37 C32 -144.1(5)
C35 C36 C37 C4 166.5(5)
C39 C36 C37 C4 17.7(6)
O5 C4 C37 C32 -110.0(6)
O4 C4 C37 C32 17.8(9)
C38 C4 C37 C32 133.0(6)
O5 C4 C37 C36 91.1(5)
O4 C4 C37 C36 -141.2(5)
C38 C4 C37 C36 -25.9(5)
O5 C4 C38 C43 117.2(6)
O4 C4 C38 C43 -4.9(8)
C37 C4 C38 C43 -130.2(6)
O5 C4 C38 C39 -87.2(6)
O4 C4 C38 C39 150.7(5)
C37 C4 C38 C39 25.4(5)
C43 C38 C39 C40 -4.3(9)
C4 C38 C39 C40 -162.6(6)
C43 C38 C39 C36 141.6(6)
C4 C38 C39 C36 -16.6(6)
C35 C36 C39 C40 -2.6(9)
C37 C36 C39 C40 146.6(6)
C35 C36 C39 C38 -149.7(5)
C37 C36 C39 C38 -0.5(7)
C38 C39 C40 C41 4.6(10)
C36 C39 C40 C41 -138.4(7)
C38 C39 C40 C74 142.3(6)
C36 C39 C40 C74 -0.7(9)
C39 C40 C41 C42 0.1(10)
C74 C40 C41 C42 -142.4(6)
C39 C40 C41 C63 141.9(6)
C74 C40 C41 C63 -0.5(8)
C40 C41 C42 C44 138.4(7)
C63 C41 C42 C44 1.3(10)
C40 C41 C42 C43 -5.0(10)
C63 C41 C42 C43 -142.0(7)
C39 C38 C43 C42 -0.5(9)
C4 C38 C43 C42 152.2(6)
C39 C38 C43 C2 -153.0(6)
C4 C38 C43 C2 -0.2(11)
C41 C42 C43 C38 5.2(9)
C44 C42 C43 C38 -141.8(6)
C41 C42 C43 C2 164.1(6)
C44 C42 C43 C2 17.1(7)
O2 C2 C43 C38 -52.4(10)
C45 C2 C43 C38 129.3(7)
O2 C2 C43 C42 152.7(6)
C45 C2 C43 C42 -25.6(6)
C41 C42 C44 C49 -2.7(10)
C43 C42 C44 C49 144.8(6)
C41 C42 C44 C45 -148.3(6)
C43 C42 C44 C45 -0.7(8)
C49 C44 C45 C46 -6.3(10)
C42 C44 C45 C46 137.9(6)
C49 C44 C45 C2 -160.3(6)
C42 C44 C45 C2 -16.0(7)
O2 C2 C45 C46 56.3(10)
C43 C2 C45 C46 -125.4(7)
O2 C2 C45 C44 -152.7(6)
C43 C2 C45 C44 25.6(6)
C44 C45 C46 C47 2.0(9)
C2 C45 C46 C47 150.2(6)
C44 C45 C46 C1 -146.0(6)
C2 C45 C46 C1 2.2(10)
O1 C1 C46 C45 -48.4(9)
C50 C1 C46 C45 130.5(6)
O1 C1 C46 C47 160.8(6)
C50 C1 C46 C47 -20.3(6)
C45 C46 C47 C48 4.6(9)
C1 C46 C47 C48 158.5(6)
C45 C46 C47 C55 -142.4(6)
C1 C46 C47 C55 11.5(6)
C46 C47 C48 C49 -7.0(10)
C55 C47 C48 C49 135.7(6)
C46 C47 C48 C57 -144.0(6)
C55 C47 C48 C57 -1.3(9)
C45 C44 C49 C48 3.9(10)
C42 C44 C49 C48 -136.7(7)
C45 C44 C49 C62 144.0(7)
C42 C44 C49 C62 3.4(10)
C47 C48 C49 C44 2.7(10)
C57 C48 C49 C44 143.8(6)
C47 C48 C49 C62 -142.2(6)
C57 C48 C49 C62 -1.1(8)
O1 C1 C50 C51 43.0(10)
C46 C1 C50 C51 -135.9(6)
O1 C1 C50 C55 -159.5(6)
C46 C1 C50 C55 21.6(6)
C55 C50 C51 C52 -0.7(8)
C1 C50 C51 C52 154.4(6)
C55 C50 C51 C11 -156.9(6)
C1 C50 C51 C11 -1.8(10)
O8 C11 C51 C50 -110.8(6)
C23 C11 C51 C50 14.3(9)
C26 C11 C51 C50 133.2(6)
O8 C11 C51 C52 91.0(5)
C23 C11 C51 C52 -143.9(5)
C26 C11 C51 C52 -25.0(6)
C29 C28 C52 C53 -5.2(9)
C26 C28 C52 C53 -150.4(6)
C29 C28 C52 C51 143.6(6)
C26 C28 C52 C51 -1.6(7)
C50 C51 C52 C53 3.1(8)
C11 C51 C52 C53 165.1(5)
C50 C51 C52 C28 -144.5(5)
C11 C51 C52 C28 17.5(6)
C28 C52 C53 C54 141.6(6)
C51 C52 C53 C54 -3.2(9)
C28 C52 C53 C5 4.3(9)
C51 C52 C53 C5 -140.5(6)
C75 C5 C53 C52 0.0(10)
C58 C5 C53 C52 141.5(6)
C75 C5 C53 C54 -141.8(6)
C58 C5 C53 C54 -0.3(6)
C52 C53 C54 C55 0.9(8)
C5 C53 C54 C55 142.9(5)
C52 C53 C54 C56 -142.3(6)
C5 C53 C54 C56 -0.3(6)
C53 C54 C55 C50 1.4(9)
C56 C54 C55 C50 139.8(6)
C53 C54 C55 C47 -143.2(6)
C56 C54 C55 C47 -4.8(8)
C51 C50 C55 C54 -1.5(9)
C1 C50 C55 C54 -162.3(5)
C51 C50 C55 C47 145.4(5)
C1 C50 C55 C47 -15.4(6)
C48 C47 C55 C54 4.2(8)
C46 C47 C55 C54 151.8(5)
C48 C47 C55 C50 -145.0(6)
C46 C47 C55 C50 2.6(7)
C55 C54 C56 C57 2.7(9)
C53 C54 C56 C57 144.0(6)
C55 C54 C56 C58 -140.6(6)
C53 C54 C56 C58 0.8(7)
C58 C56 C57 C48 138.0(6)
C54 C56 C57 C48 0.4(9)
C58 C56 C57 C61 0.1(9)
C54 C56 C57 C61 -137.5(6)
C47 C48 C57 C56 -1.1(9)
C49 C48 C57 C56 -141.6(6)
C47 C48 C57 C61 141.2(6)
C49 C48 C57 C61 0.7(8)
C57 C56 C58 C59 -0.3(9)
C54 C56 C58 C59 141.6(6)
C57 C56 C58 C5 -142.8(6)
C54 C56 C58 C5 -0.9(7)
C75 C5 C58 C59 0.5(9)
C53 C5 C58 C59 -140.8(6)
C75 C5 C58 C56 142.0(6)
C53 C5 C58 C56 0.7(7)
C56 C58 C59 C60 -0.2(9)
C5 C58 C59 C60 138.2(7)
C56 C58 C59 C68 -138.8(7)
C5 C58 C59 C68 -0.5(9)
C58 C59 C60 C61 0.9(10)
C68 C59 C60 C61 143.4(6)
C58 C59 C60 C66 -141.3(6)
C68 C59 C60 C66 1.1(7)
C59 C60 C61 C62 -138.6(7)
C66 C60 C61 C62 -1.1(11)
C59 C60 C61 C57 -1.1(9)
C66 C60 C61 C57 136.5(7)
C56 C57 C61 C60 0.6(9)
C48 C57 C61 C60 -142.5(6)
C56 C57 C61 C62 143.1(6)
C48 C57 C61 C62 0.0(8)
C44 C49 C62 C63 -2.5(11)
C48 C49 C62 C63 141.3(7)
C44 C49 C62 C61 -142.8(7)
C48 C49 C62 C61 1.1(8)
C60 C61 C62 C63 1.3(10)
C57 C61 C62 C63 -140.8(6)
C60 C61 C62 C49 141.3(7)
C57 C61 C62 C49 -0.7(8)
C49 C62 C63 C65 -136.6(7)
C61 C62 C63 C65 -0.8(10)
C49 C62 C63 C41 1.0(11)
C61 C62 C63 C41 136.8(7)
C42 C41 C63 C62 -0.4(11)
C40 C41 C63 C62 -142.0(7)
C42 C41 C63 C65 141.6(7)
C40 C41 C63 C65 0.1(8)
C62 C63 C65 C66 0.3(10)
C41 C63 C65 C66 -141.7(7)
C62 C63 C65 C74 142.3(7)
C41 C63 C65 C74 0.3(8)
C63 C65 C66 C67 139.1(7)
C74 C65 C66 C67 1.0(10)
C63 C65 C66 C60 -0.1(10)
C74 C65 C66 C60 -138.2(7)
C61 C60 C66 C65 0.5(10)
C59 C60 C66 C65 142.6(7)
C61 C60 C66 C67 -142.8(7)
C59 C60 C66 C67 -0.8(7)
C65 C66 C67 C72 -0.4(10)
C60 C66 C67 C72 142.5(6)
C65 C66 C67 C68 -142.8(6)
C60 C66 C67 C68 0.1(7)
C72 C67 C68 C69 0.7(10)
C66 C67 C68 C69 143.1(6)
C72 C67 C68 C59 -141.8(6)
C66 C67 C68 C59 0.6(7)
C58 C59 C68 C69 -0.1(10)
C60 C59 C68 C69 -143.7(6)
C58 C59 C68 C67 142.5(6)
C60 C59 C68 C67 -1.1(7)
C67 C68 C69 C75 -137.2(6)
C59 C68 C69 C75 0.7(9)
C67 C68 C69 C70 -0.1(10)
C59 C68 C69 C70 137.8(6)
C31 C30 C70 C71 -1.0(10)
C29 C30 C70 C71 -141.5(6)
C31 C30 C70 C69 141.3(6)
C29 C30 C70 C69 0.7(7)
C68 C69 C70 C71 -0.8(9)
C75 C69 C70 C71 141.2(6)
C68 C69 C70 C30 -143.4(6)
C75 C69 C70 C30 -1.5(7)
C30 C70 C71 C72 138.9(6)
C69 C70 C71 C72 1.0(9)
C30 C70 C71 C34 1.3(10)
C69 C70 C71 C34 -136.6(6)
C33 C34 C71 C70 1.7(10)
C35 C34 C71 C70 143.2(6)
C33 C34 C71 C72 -140.7(6)
C35 C34 C71 C72 0.7(6)
C66 C67 C72 C73 -1.1(10)
C68 C67 C72 C73 136.6(7)
C66 C67 C72 C71 -138.1(7)
C68 C67 C72 C71 -0.4(10)
C70 C71 C72 C67 -0.4(9)
C34 C71 C72 C67 141.0(6)
C70 C71 C72 C73 -141.5(6)
C34 C71 C72 C73 0.0(7)
C67 C72 C73 C74 1.8(10)
C71 C72 C73 C74 143.0(6)
C67 C72 C73 C35 -141.8(6)
C71 C72 C73 C35 -0.7(7)
C36 C35 C73 C74 -3.3(9)
C34 C35 C73 C74 -143.1(6)
C36 C35 C73 C72 140.9(6)
C34 C35 C73 C72 1.1(7)
C72 C73 C74 C65 -1.2(10)
C35 C73 C74 C65 138.0(6)
C72 C73 C74 C40 -139.0(6)
C35 C73 C74 C40 0.1(10)
C66 C65 C74 C73 -0.3(10)
C63 C65 C74 C73 -143.1(6)
C66 C65 C74 C40 142.2(7)
C63 C65 C74 C40 -0.7(8)
C39 C40 C74 C73 1.9(10)
C41 C40 C74 C73 143.2(6)
C39 C40 C74 C65 -140.6(6)
C41 C40 C74 C65 0.7(8)
C58 C5 C75 C29 -139.9(6)
C53 C5 C75 C29 -3.6(10)
C58 C5 C75 C69 0.1(8)
C53 C5 C75 C69 136.4(6)
C28 C29 C75 C5 2.7(9)
C30 C29 C75 C5 142.9(6)
C28 C29 C75 C69 -141.4(6)
C30 C29 C75 C69 -1.2(7)
C68 C69 C75 C5 -0.7(9)
C70 C69 C75 C5 -142.4(6)
C68 C69 C75 C29 143.3(6)
C70 C69 C75 C29 1.6(7)

loop_
_platon_squeeze_void_nr
_platon_squeeze_void_average_x
_platon_squeeze_void_average_y
_platon_squeeze_void_average_z
_platon_squeeze_void_volume
_platon_squeeze_void_count_electrons
_platon_squeeze_void_content
1 0.057 0.485 0.736 12 1 ' '
2 0.500 0.500 0.000 206 61 ' '
3 0.455 0.025 0.249 26 3 ' '
4 0.545 0.975 0.751 26 3 ' '
5 0.942 0.514 0.264 12 1 ' '
